data_4511865
loop_
_publ_author_name
'Miyake, Ryosuke'
'Nakagawa, Yuki'
'Hase, Mariko'

_publ_section_title
;
 Selective Thermal Elongation of Metal--Metal Distances in the
 Two-Dimensional Assembly of Ag(I) Ions Templated by Assembled Peptide
 Ligands
;
_journal_issue 10
_journal_name_full 'Crystal Growth &amp; Design'
_journal_page_first 4882
_journal_paper_doi 10.1021/cg5009347
_journal_volume 14
_journal_year 2014
_chemical_absolute_configuration ad
_chemical_formula_sum 'C7 H11 Ag2 N3 O5'
_chemical_formula_weight 432.93
_space_group_crystal_system monoclinic
_space_group_IT_number 4
_space_group_name_Hall 'P 2yb'
_space_group_name_H-M_alt 'P 1 21 1'
_symmetry_space_group_name_Hall 'P 2yb'
_symmetry_space_group_name_H-M 'P 1 21 1'
_atom_sites_solution_hydrogens geom
_cell_angle_alpha 90
_cell_angle_beta 102.953(3)
_cell_angle_gamma 90
_cell_formula_units_Z 2
_cell_length_a 4.8367(9)
_cell_length_b 19.970(4)
_cell_length_c 5.5587(10)
_cell_measurement_temperature 323
_cell_volume 523.25(17)
_computing_cell_refinement 'SAINT V8.32B (Bruker AXS)'
_computing_data_collection 'Bruker SMART APEXII ULTRA'
_computing_data_reduction 'SAINT V8.32B (Bruker AXS)'
_computing_molecular_graphics 'XSHELL V6.3.1 (Bruker AXS)'
_computing_publication_material 'Generate Report (Bruker AXS)'
_computing_structure_refinement 'SHELXL-2013 (Sheldrick, 2013)'
_computing_structure_solution 'SHELXS-97 (Sheldrick, 1997)'
_diffrn_ambient_temperature 323
_diffrn_detector_area_resol_mean 8.333
_diffrn_measured_fraction_theta_full 0.986
_diffrn_measured_fraction_theta_max 0.986
_diffrn_measurement_device_type 'Bruker D8 goniometer'
_diffrn_measurement_method 'omega scans'
_diffrn_radiation_monochromator 'multilayered conforcal mirror'
_diffrn_radiation_type MoK\a
_diffrn_radiation_wavelength 0.71073
_diffrn_reflns_av_R_equivalents 0.0193
_diffrn_reflns_limit_h_max 5
_diffrn_reflns_limit_h_min -6
_diffrn_reflns_limit_k_max 22
_diffrn_reflns_limit_k_min -27
_diffrn_reflns_limit_l_max 7
_diffrn_reflns_limit_l_min -7
_diffrn_reflns_number 3467
_diffrn_reflns_theta_full 29.12
_diffrn_reflns_theta_max 29.12
_diffrn_reflns_theta_min 2.04
_diffrn_source 'rotating-anode X-ray tube'
_diffrn_source_type 'Bruker Tourbo X-ray Source'
_exptl_absorpt_coefficient_mu 3.757
_exptl_absorpt_correction_T_max 0.96
_exptl_absorpt_correction_T_min 0.82
_exptl_absorpt_correction_type empirical
_exptl_absorpt_process_details 'SADABS V2012/1 (Bruker AXS)'
_exptl_crystal_colour colorless
_exptl_crystal_density_diffrn 2.748
_exptl_crystal_density_method 'not measured'
_exptl_crystal_description plate
_exptl_crystal_F_000 416
_exptl_crystal_size_max 0.055
_exptl_crystal_size_mid 0.023
_exptl_crystal_size_min 0.010
_refine_diff_density_max 2.387
_refine_diff_density_min -1.677
_refine_ls_abs_structure_details
;
Flack x determined using 876 quotients [(I+)-(I-)]/[(I+)+(I-)]
(Parsons and Flack (2004), Acta Cryst. A60, s61).
;
_refine_ls_abs_structure_Flack 0.08(3)
_refine_ls_extinction_method none
_refine_ls_goodness_of_fit_ref 1.064
_refine_ls_hydrogen_treatment constr
_refine_ls_matrix_type full
_refine_ls_number_parameters 154
_refine_ls_number_reflns 2254
_refine_ls_number_restraints 1
_refine_ls_restrained_S_all 1.063
_refine_ls_R_factor_all 0.0446
_refine_ls_R_factor_gt 0.0374
_refine_ls_shift/su_max 0.000
_refine_ls_shift/su_mean 0.000
_refine_ls_structure_factor_coef Fsqd
_refine_ls_weighting_details 'w=1/[\s^2^(Fo^2^)+(0.0282P)^2^+2.1000P] where P=(Fo^2^+2Fc^2^)/3'
_refine_ls_weighting_scheme calc
_refine_ls_wR_factor_gt 0.0805
_refine_ls_wR_factor_ref 0.0840
_reflns_number_gt 1997
_reflns_number_total 2254
_reflns_threshold_expression 'I > 2\s(I)'
_cod_data_source_file cg5009347_si_001.cif
_cod_data_source_block p21_323K
_cod_depositor_comments 'Adding full bibliography for 4511859--4511871.cif.'
_cod_database_code 4511865

loop_
_space_group_symop_operation_xyz
'x, y, z'
'-x, y+1/2, -z'

loop_
_atom_site_type_symbol
_atom_site_label
_atom_site_fract_x
_atom_site_fract_y
_atom_site_fract_z
_atom_site_U_iso_or_equiv
_atom_site_adp_type
_atom_site_calc_flag
_atom_site_refinement_flags_adp
_atom_site_refinement_flags_posn
_atom_site_occupancy
Ag Ag1 0.20883(16) 0.85721(3) 0.43981(14) 0.0404(2) Uani d . . 1
Ag Ag2 -0.42861(16) 0.86760(4) -0.00741(14) 0.0406(2) Uani d . . 1
C C1 -0.0231(19) 0.7565(5) 0.0343(16) 0.0253(18) Uani d . . 1
C C2 0.139(2) 0.6957(5) 0.1486(18) 0.029(2) Uani d . . 1
H H2A 0.3041 0.6899 0.0788 0.035 Uiso calc U R 1
H H2B 0.0199 0.6564 0.1068 0.035 Uiso calc U R 1
C C3 0.2352(16) 0.7005(5) 0.4281(16) 0.0193(17) Uani d . . 1
H H3 0.068 0.7042 0.4993 0.023 Uiso calc U R 1
C C4 0.3983(17) 0.6371(4) 0.5261(15) 0.0220(16) Uani d . . 1
C C5 0.3821(17) 0.5248(4) 0.6920(16) 0.0211(17) Uani d . . 1
H H5 0.5567 0.52 0.632 0.025 Uiso calc U R 1
C C6 0.465(2) 0.5263(5) 0.9716(18) 0.028(2) Uani d . . 1
H H6A 0.5777 0.566 1.0249 0.034 Uiso calc U R 1
H H6B 0.2948 0.529 1.0363 0.034 Uiso calc U R 1
C C7 0.1884(19) 0.4653(5) 0.5918(18) 0.0257(19) Uani d . . 1
N N1 0.4137(16) 0.7599(4) 0.4963(15) 0.0252(16) Uani d . . 1
H H1A 0.5613 0.759 0.4036 0.03 Uiso calc U R 1
H H1B 0.5062 0.7562 0.6696 0.03 Uiso calc U R 1
N N2 0.2484(14) 0.5876(4) 0.5935(15) 0.0256(16) Uani d . . 1
H H2 0.0689 0.5927 0.5789 0.031 Uiso calc U R 1
N N3 0.6281(18) 0.4664(4) 1.0719(15) 0.0301(18) Uani d . . 1
H H3A 0.6893 0.4723 1.2491 0.036 Uiso calc U R 1
H H3B 0.7978 0.4654 1.0064 0.036 Uiso calc U R 1
O O1 0.060(2) 0.7896(5) -0.1239(15) 0.059(3) Uani d . . 1
O O2 -0.2402(16) 0.7722(5) 0.1123(17) 0.049(2) Uani d . . 1
O O3 0.6567(13) 0.6319(4) 0.5356(18) 0.048(2) Uani d . . 1
O O4 0.256(2) 0.4287(6) 0.4376(18) 0.070(3) Uani d . . 1
O O5 -0.0264(15) 0.4568(4) 0.6737(16) 0.044(2) Uani d . . 1

loop_
_atom_site_aniso_label
_atom_site_aniso_U_11
_atom_site_aniso_U_22
_atom_site_aniso_U_33
_atom_site_aniso_U_12
_atom_site_aniso_U_13
_atom_site_aniso_U_23
Ag1 0.0440(4) 0.0183(3) 0.0509(4) 0.0101(3) -0.0064(3) -0.0054(3)
Ag2 0.0462(4) 0.0245(4) 0.0446(4) 0.0100(3) -0.0039(3) -0.0061(3)
C1 0.023(4) 0.025(5) 0.026(4) 0.002(4) -0.001(4) -0.007(4)
C2 0.030(5) 0.023(5) 0.034(5) 0.001(4) 0.005(4) -0.002(4)
C3 0.013(3) 0.015(4) 0.031(5) 0.001(3) 0.007(3) 0.003(3)
C4 0.020(4) 0.016(4) 0.028(4) 0.004(3) 0.003(3) 0.005(3)
C5 0.016(3) 0.014(4) 0.033(5) 0.001(3) 0.006(3) 0.004(3)
C6 0.033(5) 0.018(5) 0.032(5) 0.002(4) 0.003(4) 0.000(3)
C7 0.024(4) 0.020(4) 0.032(5) 0.000(4) 0.003(4) 0.004(4)
N1 0.024(4) 0.017(4) 0.031(4) 0.000(3) 0.000(3) 0.002(3)
N2 0.018(3) 0.016(3) 0.044(5) 0.004(3) 0.009(3) 0.011(3)
N3 0.035(4) 0.025(4) 0.027(4) 0.001(4) -0.001(3) 0.007(3)
O1 0.063(6) 0.074(7) 0.045(5) 0.022(5) 0.023(4) 0.030(5)
O2 0.041(4) 0.039(5) 0.076(6) 0.016(4) 0.035(4) 0.028(4)
O3 0.014(3) 0.031(4) 0.101(6) 0.005(3) 0.020(4) 0.028(4)
O4 0.067(6) 0.083(8) 0.069(7) -0.031(5) 0.032(5) -0.048(6)
O5 0.028(3) 0.031(4) 0.075(6) -0.011(3) 0.019(4) -0.011(4)

loop_
_atom_type_symbol
_atom_type_description
_atom_type_scat_dispersion_real
_atom_type_scat_dispersion_imag
_atom_type_scat_source
C C 0.0033 0.0016 'International Tables Vol C Tables 4.2.6.8 and 6.1.1.4'
H H 0.0000 0.0000 'International Tables Vol C Tables 4.2.6.8 and 6.1.1.4'
N N 0.0061 0.0033 'International Tables Vol C Tables 4.2.6.8 and 6.1.1.4'
O O 0.0106 0.0060 'International Tables Vol C Tables 4.2.6.8 and 6.1.1.4'
Ag Ag -0.8971 1.1015 'International Tables Vol C Tables 4.2.6.8 and 6.1.1.4'

loop_
_geom_angle_atom_site_label_1
_geom_angle_atom_site_label_2
_geom_angle_atom_site_label_3
_geom_angle_site_symmetry_1
_geom_angle_site_symmetry_3
_geom_angle
N1 Ag1 O5 . 2_556 170.6(3)
N1 Ag1 Ag2 . 1_656 77.5(2)
O5 Ag1 Ag2 2_556 1_656 108.4(2)
N1 Ag1 Ag2 . 1_655 82.3(2)
O5 Ag1 Ag2 2_556 1_655 88.5(2)
Ag2 Ag1 Ag2 1_656 1_655 116.40(3)
O2 Ag2 N3 . 2_556 171.3(3)
O2 Ag2 Ag1 . 1_454 110.1(3)
N3 Ag2 Ag1 2_556 1_454 76.9(2)
O2 Ag2 Ag1 . 1_455 88.4(2)
N3 Ag2 Ag1 2_556 1_455 83.8(2)
Ag1 Ag2 Ag1 1_454 1_455 116.41(3)
O1 C1 O2 . . 122.6(10)
O1 C1 C2 . . 120.6(9)
O2 C1 C2 . . 116.7(9)
C1 C2 C3 . . 113.0(8)
C1 C2 H2A . . 109.0
C3 C2 H2A . . 109.0
C1 C2 H2B . . 109.0
C3 C2 H2B . . 109.0
H2A C2 H2B . . 107.8
N1 C3 C2 . . 110.0(7)
N1 C3 C4 . . 110.6(7)
C2 C3 C4 . . 109.1(7)
N1 C3 H3 . . 109.0
C2 C3 H3 . . 109.0
C4 C3 H3 . . 109.0
O3 C4 N2 . . 122.2(8)
O3 C4 C3 . . 121.2(7)
N2 C4 C3 . . 116.5(7)
N2 C5 C6 . . 111.1(7)
N2 C5 C7 . . 110.2(7)
C6 C5 C7 . . 112.7(8)
N2 C5 H5 . . 107.5
C6 C5 H5 . . 107.5
C7 C5 H5 . . 107.5
N3 C6 C5 . . 111.6(8)
N3 C6 H6A . . 109.3
C5 C6 H6A . . 109.3
N3 C6 H6B . . 109.3
C5 C6 H6B . . 109.3
H6A C6 H6B . . 108.0
O4 C7 O5 . . 123.7(10)
O4 C7 C5 . . 118.5(9)
O5 C7 C5 . . 117.8(9)
C3 N1 Ag1 . . 117.6(5)
C3 N1 H1A . . 107.9
Ag1 N1 H1A . . 107.9
C3 N1 H1B . . 107.9
Ag1 N1 H1B . . 107.9
H1A N1 H1B . . 107.2
C4 N2 C5 . . 121.4(7)
C4 N2 H2 . . 119.3
C5 N2 H2 . . 119.3
C6 N3 Ag2 . 2_546 119.4(6)
C6 N3 H3A . . 107.5
Ag2 N3 H3A 2_546 . 107.5
C6 N3 H3B . . 107.5
Ag2 N3 H3B 2_546 . 107.5
H3A N3 H3B . . 107.0
C1 O2 Ag2 . . 116.2(7)
C7 O5 Ag1 . 2_546 109.4(7)

loop_
_geom_bond_atom_site_label_1
_geom_bond_atom_site_label_2
_geom_bond_site_symmetry_2
_geom_bond_distance
Ag1 N1 . 2.171(8)
Ag1 O5 2_556 2.210(8)
Ag1 Ag2 1_656 3.1850(11)
Ag1 Ag2 1_655 3.3545(12)
Ag2 O2 . 2.152(8)
Ag2 N3 2_556 2.190(9)
Ag2 Ag1 1_454 3.1850(11)
Ag2 Ag1 1_455 3.3545(12)
C1 O1 . 1.237(12)
C1 O2 . 1.262(12)
C1 C2 . 1.506(14)
C2 C3 . 1.522(13)
C2 H2A . 0.97
C2 H2B . 0.97
C3 N1 . 1.467(11)
C3 C4 . 1.527(12)
C3 H3 . 0.98
C4 O3 . 1.243(10)
C4 N2 . 1.328(11)
C5 N2 . 1.460(10)
C5 C6 . 1.516(13)
C5 C7 . 1.539(12)
C5 H5 . 0.98
C6 N3 . 1.474(13)
C6 H6A . 0.97
C6 H6B . 0.97
C7 O4 . 1.225(12)
C7 O5 . 1.236(11)
N1 H1A . 0.97
N1 H1B . 0.97
N2 H2 . 0.86
N3 Ag2 2_546 2.190(9)
N3 H3A . 0.97
N3 H3B . 0.97
O5 Ag1 2_546 2.210(8)
